data_7016436
loop_
_publ_author_name
'Sundaravel, Karuppasamy'
'Sankaralingam, Muniyandi'
'Suresh, Eringathodi'
'Palaniandavar, Mallayan'

_publ_section_title
;
 Biomimetic iron(iii) complexes of N(3)O and N(3)O(2) donor ligands:
 protonation of coordinated ethanolate donor enhances dioxygenase
 activity.
;
_journal_issue 33
_journal_name_full 'Dalton transactions (Cambridge, England : 2003)'
_journal_page_first 8444
_journal_page_last 8458
_journal_paper_doi 10.1039/c1dt10495k
_journal_volume 40
_journal_year 2011
_chemical_formula_sum 'C24 H36 Cl4 Fe2 N10 O10'
_chemical_formula_weight 878.13
_chemical_name_systematic
;
?
;
_space_group_IT_number 14
_symmetry_cell_setting monoclinic
_symmetry_space_group_name_Hall '-P 2ybc'
_symmetry_space_group_name_H-M 'P 1 21/c 1'
_atom_sites_solution_hydrogens geom
_atom_sites_solution_primary direct
_atom_sites_solution_secondary difmap
_audit_creation_method SHELXL-97
_cell_angle_alpha 90.00
_cell_angle_beta 90.6750(10)
_cell_angle_gamma 90.00
_cell_formula_units_Z 2
_cell_length_a 8.1513(7)
_cell_length_b 12.0527(10)
_cell_length_c 17.3786(15)
_cell_measurement_reflns_used 2346
_cell_measurement_temperature 100(2)
_cell_measurement_theta_max 26.43
_cell_measurement_theta_min 2.48
_cell_volume 1707.2(3)
_computing_cell_refinement 'BRUKER SMART'
_computing_data_collection 'BRUKER SMART'
_computing_data_reduction 'BRUKER SAINT'
_computing_molecular_graphics ORTEP
_computing_structure_refinement 'SHELXL-97 (Sheldrick, 1997)'
_computing_structure_solution 'SHELXS-97 (Sheldrick, 1990)'
_diffrn_ambient_temperature 100(2)
_diffrn_measured_fraction_theta_full 0.889
_diffrn_measured_fraction_theta_max 0.889
_diffrn_measurement_device_type 'BRUKER SMART APEX CCD DIFFRAVTOMETER'
_diffrn_measurement_method 'OMEGA-PHI SCAN'
_diffrn_radiation_monochromator graphite
_diffrn_radiation_source 'fine-focus sealed tube'
_diffrn_radiation_type MoK\a
_diffrn_radiation_wavelength 0.71073
_diffrn_reflns_av_R_equivalents 0.0290
_diffrn_reflns_av_sigmaI/netI 0.0398
_diffrn_reflns_limit_h_max 10
_diffrn_reflns_limit_h_min -10
_diffrn_reflns_limit_k_max 11
_diffrn_reflns_limit_k_min -15
_diffrn_reflns_limit_l_max 23
_diffrn_reflns_limit_l_min -21
_diffrn_reflns_number 10085
_diffrn_reflns_theta_full 28.28
_diffrn_reflns_theta_max 28.28
_diffrn_reflns_theta_min 2.06
_exptl_absorpt_coefficient_mu 1.231
_exptl_absorpt_correction_T_max 0.9524
_exptl_absorpt_correction_T_min 0.5669
_exptl_absorpt_correction_type multi-scan
_exptl_absorpt_process_details BRUKER-SADABS
_exptl_crystal_colour YELLOW
_exptl_crystal_density_diffrn 1.708
_exptl_crystal_density_method 'not measured'
_exptl_crystal_description BLOCKS
_exptl_crystal_F_000 900
_exptl_crystal_size_max 0.52
_exptl_crystal_size_mid 0.27
_exptl_crystal_size_min 0.04
_refine_diff_density_max 1.367
_refine_diff_density_min -1.090
_refine_diff_density_rms 0.126
_refine_ls_extinction_method none
_refine_ls_goodness_of_fit_ref 1.090
_refine_ls_hydrogen_treatment constr
_refine_ls_matrix_type full
_refine_ls_number_parameters 228
_refine_ls_number_reflns 3939
_refine_ls_number_restraints 0
_refine_ls_restrained_S_all 1.090
_refine_ls_R_factor_all 0.0686
_refine_ls_R_factor_gt 0.0606
_refine_ls_shift/su_max 0.001
_refine_ls_shift/su_mean 0.000
_refine_ls_structure_factor_coef Fsqd
_refine_ls_weighting_details 'calc w=1/[\s^2^(Fo^2^)+(0.0704P)^2^+6.2085P] where P=(Fo^2^+2Fc^2^)/3'
_refine_ls_weighting_scheme calc
_refine_ls_wR_factor_gt 0.1552
_refine_ls_wR_factor_ref 0.1600
_reflns_number_gt 3433
_reflns_number_total 3939
_reflns_threshold_expression >2sigma(I)
_cod_data_source_file c1dt10495k.txt
_cod_data_source_block 8mpksm
_cod_depositor_comments
;
The following automatic conversions were performed:

'_symmetry_cell_setting' value 'Monoclinic' changed to 'monoclinic'
according to /home/saulius/struct/CIF-dictionaries/cif_core.dic
dictionary named 'cif_core.dic' version 2.4.1 from
2010-06-29.

'_exptl_absorpt_correction_type' value 'MULTI-SCAN'
changed to 'multi-scan' according to
/home/saulius/struct/CIF-dictionaries/cif_core.dic dictionary named
'cif_core.dic' version 2.4.1 from 2010-06-29.

Automatic conversion script
Id: cif_fix_values 1715 2011-07-08 13:25:40Z adriana 
;
_cod_original_sg_symbol_H-M P21/c
_cod_database_code 7016436

loop_
_symmetry_equiv_pos_as_xyz
'x, y, z'
'-x, y+1/2, -z+1/2'
'-x, -y, -z'
'x, -y-1/2, z-1/2'

loop_
_atom_site_label
_atom_site_type_symbol
_atom_site_fract_x
_atom_site_fract_y
_atom_site_fract_z
_atom_site_U_iso_or_equiv
_atom_site_adp_type
_atom_site_occupancy
_atom_site_calc_flag
_atom_site_refinement_flags
Fe1 Fe 0.52463(6) 0.45048(4) 0.58435(3) 0.01252(16) Uani 1 d .
Cl1 Cl 0.74440(11) 0.45274(8) 0.66980(5) 0.0209(2) Uani 1 d .
N1 N 0.5535(4) 0.2816(3) 0.56853(18) 0.0179(7) Uani 1 d .
N2 N 0.5138(5) 0.1084(3) 0.6029(2) 0.0259(8) Uani 1 d .
N3 N 0.2845(4) 0.3671(3) 0.63214(18) 0.0158(6) Uani 1 d .
N4 N 0.2231(4) 0.6419(3) 0.7212(2) 0.0235(7) Uani 1 d .
N5 N 0.4105(4) 0.5729(3) 0.64599(18) 0.0178(6) Uani 1 d .
O1 O 0.3610(3) 0.4768(2) 0.49747(14) 0.0146(5) Uani 1 d .
C1 C 0.6717(5) 0.2163(3) 0.5338(2) 0.0230(8) Uani 1 d .
H1 H 0.7541 0.2417 0.5017 0.028 Uiso 1 calc R
C2 C 0.6472(6) 0.1099(4) 0.5544(3) 0.0288(9) Uani 1 d .
H2 H 0.7084 0.0489 0.5389 0.035 Uiso 1 calc R
C3 C 0.4622(5) 0.2134(3) 0.6098(2) 0.0192(8) Uani 1 d .
C4 C 0.3261(5) 0.2536(3) 0.6592(2) 0.0192(8) Uani 1 d .
H4B H 0.2315 0.2051 0.6542 0.023 Uiso 1 calc R
H4A H 0.3608 0.2552 0.7128 0.023 Uiso 1 calc R
C5 C 0.2091(5) 0.4360(3) 0.6926(2) 0.0216(8) Uani 1 d .
H5A H 0.2335 0.4050 0.7430 0.026 Uiso 1 calc R
H5B H 0.0910 0.4379 0.6855 0.026 Uiso 1 calc R
C6 C 0.2780(5) 0.5504(3) 0.6868(2) 0.0184(8) Uani 1 d .
C7 C 0.3249(5) 0.7281(4) 0.7011(3) 0.0279(9) Uani 1 d .
H7 H 0.3156 0.8018 0.7161 0.034 Uiso 1 calc R
C8 C 0.4410(5) 0.6846(3) 0.6552(2) 0.0216(8) Uani 1 d .
H8 H 0.5273 0.7236 0.6334 0.026 Uiso 1 calc R
C9 C 0.1916(4) 0.4621(3) 0.5134(2) 0.0180(7) Uani 1 d .
H9B H 0.1294 0.4534 0.4658 0.022 Uiso 1 calc R
H9A H 0.1494 0.5261 0.5407 0.022 Uiso 1 calc R
C10 C 0.1764(5) 0.3593(3) 0.5623(2) 0.0206(8) Uani 1 d .
H10A H 0.0633 0.3503 0.5779 0.025 Uiso 1 calc R
H10B H 0.2069 0.2947 0.5324 0.025 Uiso 1 calc R
C11 C 0.4403(7) 0.0104(4) 0.6387(3) 0.0412(13) Uani 1 d .
H11A H 0.4368 0.0208 0.6934 0.062 Uiso 1 calc R
H11B H 0.5052 -0.0539 0.6273 0.062 Uiso 1 calc R
H11C H 0.3309 0.0002 0.6189 0.062 Uiso 1 calc R
C12 C 0.0752(6) 0.6514(4) 0.7680(3) 0.0316(10) Uani 1 d .
H12A H -0.0173 0.6682 0.7353 0.047 Uiso 1 calc R
H12B H 0.0897 0.7097 0.8051 0.047 Uiso 1 calc R
H12C H 0.0562 0.5826 0.7942 0.047 Uiso 1 calc R
Cl2 Cl 0.07310(16) 0.16467(11) 0.40273(8) 0.0417(3) Uani 1 d .
O2 O -0.0049(5) 0.2693(3) 0.4142(2) 0.0465(9) Uani 1 d .
O3 O 0.2170(6) 0.1727(4) 0.3726(3) 0.0762(16) Uani 1 d .
O4 O -0.0273(6) 0.0938(5) 0.3559(4) 0.0853(19) Uani 1 d .
O5 O 0.1024(10) 0.1154(5) 0.4782(3) 0.109(3) Uani 1 d .

loop_
_atom_site_aniso_label
_atom_site_aniso_U_11
_atom_site_aniso_U_22
_atom_site_aniso_U_33
_atom_site_aniso_U_23
_atom_site_aniso_U_13
_atom_site_aniso_U_12
Fe1 0.0099(3) 0.0145(3) 0.0132(3) 0.00115(19) 0.00324(18) 0.00054(18)
Cl1 0.0167(4) 0.0271(5) 0.0188(5) 0.0046(4) -0.0018(3) -0.0006(3)
N1 0.0163(15) 0.0194(16) 0.0182(16) 0.0004(12) 0.0048(12) 0.0026(12)
N2 0.039(2) 0.0162(17) 0.0224(18) 0.0029(13) 0.0077(15) 0.0047(14)
N3 0.0135(14) 0.0170(15) 0.0169(16) 0.0015(12) 0.0049(12) 0.0003(12)
N4 0.0223(17) 0.0260(18) 0.0224(18) -0.0054(14) 0.0062(13) 0.0018(14)
N5 0.0168(15) 0.0193(16) 0.0174(16) -0.0011(12) 0.0037(12) -0.0010(12)
O1 0.0087(11) 0.0186(13) 0.0167(13) 0.0027(10) 0.0033(9) -0.0003(9)
C1 0.023(2) 0.025(2) 0.021(2) 0.0008(16) 0.0058(15) 0.0057(16)
C2 0.037(2) 0.024(2) 0.026(2) -0.0002(17) 0.0099(18) 0.0095(18)
C3 0.0229(19) 0.0164(18) 0.0183(19) 0.0008(14) -0.0008(15) 0.0004(14)
C4 0.0227(19) 0.0178(18) 0.0171(18) 0.0036(14) 0.0061(14) -0.0022(15)
C5 0.0202(19) 0.025(2) 0.0197(19) -0.0006(15) 0.0093(15) 0.0009(15)
C6 0.0164(17) 0.023(2) 0.0156(18) -0.0017(14) 0.0042(14) 0.0013(14)
C7 0.028(2) 0.022(2) 0.034(2) -0.0094(17) 0.0087(18) -0.0021(17)
C8 0.0205(19) 0.021(2) 0.023(2) -0.0041(15) 0.0048(15) -0.0026(15)
C9 0.0116(16) 0.0223(19) 0.0203(19) 0.0007(15) 0.0034(13) -0.0001(14)
C10 0.0170(18) 0.027(2) 0.0176(19) 0.0031(15) 0.0033(14) -0.0057(15)
C11 0.067(4) 0.016(2) 0.041(3) 0.0059(19) 0.019(3) -0.001(2)
C12 0.030(2) 0.032(2) 0.033(2) -0.0109(19) 0.0179(19) 0.0013(18)
Cl2 0.0399(7) 0.0387(7) 0.0467(7) -0.0165(5) 0.0077(5) -0.0032(5)
O2 0.048(2) 0.042(2) 0.049(2) -0.0104(17) -0.0028(18) 0.0046(17)
O3 0.046(3) 0.087(4) 0.096(4) -0.058(3) -0.004(2) -0.003(2)
O4 0.047(3) 0.078(3) 0.131(5) -0.065(3) -0.001(3) -0.010(2)
O5 0.204(8) 0.052(3) 0.070(4) -0.004(3) -0.004(4) 0.035(4)

loop_
_atom_type_symbol
_atom_type_description
_atom_type_scat_dispersion_real
_atom_type_scat_dispersion_imag
_atom_type_scat_source
C C 0.0033 0.0016 'International Tables Vol C Tables 4.2.6.8 and 6.1.1.4'
H H 0.0000 0.0000 'International Tables Vol C Tables 4.2.6.8 and 6.1.1.4'
N N 0.0061 0.0033 'International Tables Vol C Tables 4.2.6.8 and 6.1.1.4'
O O 0.0106 0.0060 'International Tables Vol C Tables 4.2.6.8 and 6.1.1.4'
Cl Cl 0.1484 0.1585 'International Tables Vol C Tables 4.2.6.8 and 6.1.1.4'
Fe Fe 0.3463 0.8444 'International Tables Vol C Tables 4.2.6.8 and 6.1.1.4'

loop_
_geom_angle_atom_site_label_1
_geom_angle_atom_site_label_2
_geom_angle_atom_site_label_3
_geom_angle
_geom_angle_site_symmetry_1
_geom_angle_site_symmetry_3
O1 Fe1 O1 72.41(11) 3_666 .
O1 Fe1 N5 106.57(12) 3_666 .
O1 Fe1 N5 88.73(12) . .
O1 Fe1 N1 107.07(12) 3_666 .
O1 Fe1 N1 97.48(12) . .
N5 Fe1 N1 146.11(13) . .
O1 Fe1 Cl1 95.22(8) 3_666 .
O1 Fe1 Cl1 166.80(8) . .
N5 Fe1 Cl1 90.50(10) . .
N1 Fe1 Cl1 90.48(9) . .
O1 Fe1 N3 150.04(11) 3_666 .
O1 Fe1 N3 77.74(10) . .
N5 Fe1 N3 74.91(12) . .
N1 Fe1 N3 73.98(12) . .
Cl1 Fe1 N3 114.74(8) . .
C3 N1 C1 106.3(3) . .
C3 N1 Fe1 118.3(3) . .
C1 N1 Fe1 134.2(3) . .
C3 N2 C2 107.0(3) . .
C3 N2 C11 126.3(4) . .
C2 N2 C11 126.7(4) . .
C5 N3 C4 112.8(3) . .
C5 N3 C10 111.5(3) . .
C4 N3 C10 109.2(3) . .
C5 N3 Fe1 111.4(2) . .
C4 N3 Fe1 108.4(2) . .
C10 N3 Fe1 103.0(2) . .
C6 N4 C7 107.6(3) . .
C6 N4 C12 126.5(4) . .
C7 N4 C12 125.7(4) . .
C6 N5 C8 106.5(3) . .
C6 N5 Fe1 120.5(3) . .
C8 N5 Fe1 132.9(3) . .
C9 O1 Fe1 133.0(2) . 3_666
C9 O1 Fe1 117.8(2) . .
Fe1 O1 Fe1 107.59(11) 3_666 .
C2 C1 N1 108.6(4) . .
C2 C1 H1 125.7 . .
N1 C1 H1 125.7 . .
C1 C2 N2 107.1(4) . .
C1 C2 H2 126.4 . .
N2 C2 H2 126.4 . .
N1 C3 N2 111.0(3) . .
N1 C3 C4 122.4(3) . .
N2 C3 C4 126.5(4) . .
N3 C4 C3 106.6(3) . .
N3 C4 H4B 110.4 . .
C3 C4 H4B 110.4 . .
N3 C4 H4A 110.4 . .
C3 C4 H4A 110.4 . .
H4B C4 H4A 108.6 . .
N3 C5 C6 108.1(3) . .
N3 C5 H5A 110.1 . .
C6 C5 H5A 110.1 . .
N3 C5 H5B 110.1 . .
C6 C5 H5B 110.1 . .
H5A C5 H5B 108.4 . .
N5 C6 N4 110.5(4) . .
N5 C6 C5 122.3(3) . .
N4 C6 C5 127.2(3) . .
C8 C7 N4 106.6(4) . .
C8 C7 H7 126.7 . .
N4 C7 H7 126.7 . .
C7 C8 N5 108.7(4) . .
C7 C8 H8 125.6 . .
N5 C8 H8 125.6 . .
O1 C9 C10 107.3(3) . .
O1 C9 H9B 110.2 . .
C10 C9 H9B 110.2 . .
O1 C9 H9A 110.2 . .
C10 C9 H9A 110.2 . .
H9B C9 H9A 108.5 . .
N3 C10 C9 110.7(3) . .
N3 C10 H10A 109.5 . .
C9 C10 H10A 109.5 . .
N3 C10 H10B 109.5 . .
C9 C10 H10B 109.5 . .
H10A C10 H10B 108.1 . .
N2 C11 H11A 109.5 . .
N2 C11 H11B 109.5 . .
H11A C11 H11B 109.5 . .
N2 C11 H11C 109.5 . .
H11A C11 H11C 109.5 . .
H11B C11 H11C 109.5 . .
N4 C12 H12A 109.5 . .
N4 C12 H12B 109.5 . .
H12A C12 H12B 109.5 . .
N4 C12 H12C 109.5 . .
H12A C12 H12C 109.5 . .
H12B C12 H12C 109.5 . .
O3 Cl2 O2 113.4(3) . .
O3 Cl2 O4 109.3(3) . .
O2 Cl2 O4 110.7(3) . .
O3 Cl2 O5 104.8(4) . .
O2 Cl2 O5 107.6(3) . .
O4 Cl2 O5 110.8(4) . .

loop_
_geom_bond_atom_site_label_1
_geom_bond_atom_site_label_2
_geom_bond_distance
_geom_bond_site_symmetry_2
Fe1 O1 1.921(2) 3_666
Fe1 O1 2.028(3) .
Fe1 N5 2.053(3) .
Fe1 N1 2.067(3) .
Fe1 Cl1 2.3135(10) .
Fe1 N3 2.360(3) .
N1 C3 1.326(5) .
N1 C1 1.388(5) .
N2 C3 1.340(5) .
N2 C2 1.384(5) .
N2 C11 1.466(6) .
N3 C5 1.478(5) .
N3 C4 1.485(5) .
N3 C10 1.494(5) .
N4 C6 1.335(5) .
N4 C7 1.377(5) .
N4 C12 1.466(5) .
N5 C6 1.328(5) .
N5 C8 1.377(5) .
O1 C9 1.423(4) .
O1 Fe1 1.921(2) 3_666
C1 C2 1.347(6) .
C1 H1 0.9300 .
C2 H2 0.9300 .
C3 C4 1.492(5) .
C4 H4B 0.9700 .
C4 H4A 0.9700 .
C5 C6 1.492(5) .
C5 H5A 0.9700 .
C5 H5B 0.9700 .
C7 C8 1.350(6) .
C7 H7 0.9300 .
C8 H8 0.9300 .
C9 C10 1.509(5) .
C9 H9B 0.9700 .
C9 H9A 0.9700 .
C10 H10A 0.9700 .
C10 H10B 0.9700 .
C11 H11A 0.9600 .
C11 H11B 0.9600 .
C11 H11C 0.9600 .
C12 H12A 0.9600 .
C12 H12B 0.9600 .
C12 H12C 0.9600 .
Cl2 O3 1.294(5) .
Cl2 O2 1.427(4) .
Cl2 O4 1.430(4) .
Cl2 O5 1.457(6) .
